data_7108974
loop_
_publ_author_name
'Sheng-Li Huang'
'Ai-Quan Jia'
'Guo-Xin Jin'

_publ_section_title
;
 Pd(diimine)Cl2 embedded heterometallic compounds with porous structures
 as efficient heterogeneous catalysts
;
_journal_name_full Chem.Commun.
_journal_page_first 2403
_journal_paper_doi 10.1039/c3cc38714c
_journal_volume 49
_journal_year 2013
_chemical_formula_sum 'C24 H17 Cl4 N4 O10 Pd2 Tb'
_chemical_formula_weight 1034.94
_chemical_name_systematic
;
?
;
_space_group_IT_number 2
_symmetry_cell_setting triclinic
_symmetry_space_group_name_Hall '-P 1'
_symmetry_space_group_name_H-M 'P -1'
_atom_sites_solution_hydrogens geom
_atom_sites_solution_primary direct
_atom_sites_solution_secondary difmap
_audit_creation_method SHELXL-97
_cell_angle_alpha 66.9190(10)
_cell_angle_beta 87.9440(10)
_cell_angle_gamma 77.0270(10)
_cell_formula_units_Z 2
_cell_length_a 9.1570(7)
_cell_length_b 14.7179(11)
_cell_length_c 16.2237(13)
_cell_measurement_reflns_used 4051
_cell_measurement_temperature 173(2)
_cell_measurement_theta_max 28.17
_cell_measurement_theta_min 2.56
_cell_volume 1956.8(3)
_computing_cell_refinement 'Bruker SAINT'
_computing_data_collection 'Bruker APEX2'
_computing_data_reduction 'Bruker SAINT'
_computing_molecular_graphics 'Bruker SHELXTL'
_computing_publication_material 'Bruker SHELXTL'
_computing_structure_refinement 'SHELXL-97 (Sheldrick, 1997)'
_computing_structure_solution 'SHELXS-97 (Sheldrick, 1990)'
_diffrn_ambient_temperature 173(2)
_diffrn_measured_fraction_theta_full 0.983
_diffrn_measured_fraction_theta_max 0.983
_diffrn_measurement_device_type 'Bruker APEX-II CCD'
_diffrn_measurement_method '\f and \w scans'
_diffrn_radiation_monochromator graphite
_diffrn_radiation_source 'fine-focus sealed tube'
_diffrn_radiation_type MoK\a
_diffrn_radiation_wavelength 0.71073
_diffrn_reflns_av_R_equivalents 0.0317
_diffrn_reflns_av_sigmaI/netI 0.0663
_diffrn_reflns_limit_h_max 11
_diffrn_reflns_limit_h_min -11
_diffrn_reflns_limit_k_max 18
_diffrn_reflns_limit_k_min -16
_diffrn_reflns_limit_l_max 20
_diffrn_reflns_limit_l_min -11
_diffrn_reflns_number 13850
_diffrn_reflns_theta_full 27.01
_diffrn_reflns_theta_max 27.01
_diffrn_reflns_theta_min 1.54
_diffrn_standards_decay_% 3.87
_exptl_absorpt_coefficient_mu 3.017
_exptl_absorpt_correction_T_max 0.8166
_exptl_absorpt_correction_T_min 0.6439
_exptl_absorpt_correction_type multi-scan
_exptl_absorpt_process_details sadabs
_exptl_crystal_colour orange
_exptl_crystal_density_diffrn 1.756
_exptl_crystal_density_method 'not measured'
_exptl_crystal_description prism
_exptl_crystal_F_000 988
_exptl_crystal_size_max 0.16
_exptl_crystal_size_mid 0.08
_exptl_crystal_size_min 0.07
_platon_squeeze_details
;
;
_refine_diff_density_max 6.538
_refine_diff_density_min -1.499
_refine_diff_density_rms 0.391
_refine_ls_extinction_method none
_refine_ls_goodness_of_fit_ref 1.117
_refine_ls_hydrogen_treatment constr
_refine_ls_matrix_type full
_refine_ls_number_parameters 391
_refine_ls_number_reflns 8422
_refine_ls_number_restraints 0
_refine_ls_restrained_S_all 1.117
_refine_ls_R_factor_all 0.0714
_refine_ls_R_factor_gt 0.0558
_refine_ls_shift/su_max 0.004
_refine_ls_shift/su_mean 0.001
_refine_ls_structure_factor_coef Fsqd
_refine_ls_weighting_details 'calc w=1/[\s^2^(Fo^2^)+(0.1186P)^2^+0.0000P] where P=(Fo^2^+2Fc^2^)/3'
_refine_ls_weighting_scheme calc
_refine_ls_wR_factor_gt 0.1723
_refine_ls_wR_factor_ref 0.1896
_reflns_number_gt 6554
_reflns_number_total 8422
_reflns_threshold_expression >2sigma(I)
_cod_data_source_file c3cc38714c.txt
_cod_data_source_block mo_11130a
_cod_original_sg_symbol_H-M P-1
_cod_database_code 7108974

loop_
_symmetry_equiv_pos_as_xyz
'x, y, z'
'-x, -y, -z'

loop_
_atom_site_label
_atom_site_type_symbol
_atom_site_fract_x
_atom_site_fract_y
_atom_site_fract_z
_atom_site_U_iso_or_equiv
_atom_site_adp_type
_atom_site_occupancy
_atom_site_symmetry_multiplicity
_atom_site_calc_flag
_atom_site_refinement_flags
Tb1 Tb 0.27241(4) -0.00140(3) 1.00314(3) 0.00881(14) Uani 1 1 d .
Pd1 Pd 0.52463(7) 0.53279(5) 0.59707(5) 0.01222(17) Uani 1 1 d .
Pd2 Pd 0.00359(7) 0.56707(5) 0.88448(5) 0.01381(18) Uani 1 1 d .
Cl1 Cl 0.7479(2) 0.46587(18) 0.68073(16) 0.0199(5) Uani 1 1 d .
Cl2 Cl 0.6295(3) 0.65251(17) 0.49077(16) 0.0207(5) Uani 1 1 d .
Cl3 Cl 0.2384(2) 0.47618(18) 0.87646(19) 0.0234(5) Uani 1 1 d .
Cl4 Cl 0.1025(3) 0.70336(18) 0.86465(18) 0.0229(5) Uani 1 1 d .
O1 O 0.4110(6) 0.1031(4) 0.9064(4) 0.0130(13) Uani 1 1 d .
O2 O 0.6244(7) 0.1488(5) 0.8665(4) 0.0157(13) Uani 1 1 d .
O3 O -0.0285(8) 0.8066(6) 0.2914(6) 0.041(2) Uani 1 1 d .
O4 O 0.2084(8) 0.8201(5) 0.2912(5) 0.0260(16) Uani 1 1 d .
O5 O 0.0972(6) 0.1560(5) 0.9499(4) 0.0153(13) Uani 1 1 d .
O6 O -0.1189(7) 0.1114(5) 0.9794(5) 0.0197(15) Uani 1 1 d .
O7 O -0.3486(7) 0.9152(4) 0.9158(4) 0.0131(13) Uani 1 1 d .
O8 O -0.5748(7) 0.8872(4) 0.9451(4) 0.0146(13) Uani 1 1 d .
O9 O 0.1787(7) 0.0287(5) 0.8506(5) 0.0202(14) Uani 1 1 d .
O10 O 0.1183(7) -0.0063(4) 1.1350(4) 0.0130(12) Uiso 1 1 d .
N1 N 0.4179(8) 0.4274(5) 0.6801(5) 0.0114(14) Uani 1 1 d .
N2 N 0.3173(8) 0.5893(5) 0.5357(5) 0.0103(14) Uani 1 1 d .
N3 N -0.1035(8) 0.4549(5) 0.8987(5) 0.0143(15) Uani 1 1 d .
N4 N -0.2086(9) 0.6395(6) 0.8904(5) 0.0182(17) Uani 1 1 d .
C1 C 0.4833(10) 0.3385(7) 0.7428(6) 0.0155(18) Uani 1 1 d .
H1 H 0.5885 0.3241 0.7553 0.019 Uiso 1 1 calc R
C2 C 0.4058(9) 0.2657(6) 0.7906(6) 0.0097(16) Uani 1 1 d .
C3 C 0.2494(10) 0.2907(7) 0.7733(7) 0.0165(19) Uani 1 1 d .
H3 H 0.1914 0.2438 0.8065 0.020 Uiso 1 1 calc R
C4 C 0.1809(10) 0.3817(7) 0.7092(6) 0.0147(18) Uani 1 1 d .
H4 H 0.0750 0.3995 0.6982 0.018 Uiso 1 1 calc R
C5 C 0.2684(10) 0.4483(7) 0.6599(6) 0.0140(18) Uani 1 1 d .
C6 C 0.2110(11) 0.5405(7) 0.5806(6) 0.0162(19) Uani 1 1 d .
C7 C 0.0578(10) 0.5770(7) 0.5485(6) 0.0168(19) Uani 1 1 d .
H7 H -0.0168 0.5455 0.5826 0.020 Uiso 1 1 calc R
C8 C 0.0191(11) 0.6571(7) 0.4685(7) 0.019(2) Uani 1 1 d .
H8 H -0.0829 0.6828 0.4465 0.023 Uiso 1 1 calc R
C9 C 0.1324(11) 0.7016(7) 0.4187(7) 0.020(2) Uani 1 1 d .
C10 C 0.2756(10) 0.6683(6) 0.4546(7) 0.0162(19) Uani 1 1 d .
H10 H 0.3501 0.7014 0.4219 0.019 Uiso 1 1 calc R
C11 C 0.4874(10) 0.1672(6) 0.8577(6) 0.0104(16) Uani 1 1 d .
C12 C 0.0920(12) 0.7804(7) 0.3280(6) 0.020(2) Uani 1 1 d .
C13 C -0.0356(9) 0.3587(6) 0.9142(6) 0.0107(16) Uiso 1 1 d .
H13 H 0.0708 0.3396 0.9154 0.013 Uiso 1 1 calc R
C14 C -0.1201(9) 0.2855(6) 0.9286(5) 0.0077(15) Uani 1 1 d .
C15 C -0.2749(10) 0.3155(7) 0.9230(7) 0.019(2) Uani 1 1 d .
H15 H -0.3346 0.2683 0.9294 0.022 Uiso 1 1 calc R
C16 C -0.3416(10) 0.4151(7) 0.9078(7) 0.0178(19) Uani 1 1 d .
H16 H -0.4479 0.4361 0.9054 0.021 Uiso 1 1 calc R
C17 C -0.2556(10) 0.4834(7) 0.8963(7) 0.0166(19) Uani 1 1 d .
C18 C -0.3124(11) 0.5892(7) 0.8879(6) 0.0148(18) Uani 1 1 d .
C19 C -0.4689(10) 0.6287(7) 0.8895(6) 0.0169(19) Uani 1 1 d .
H19 H -0.5400 0.5912 0.8882 0.020 Uiso 1 1 calc R
C20 C -0.5145(11) 0.7226(7) 0.8931(7) 0.021(2) Uani 1 1 d .
H20 H -0.6180 0.7538 0.8900 0.025 Uiso 1 1 calc R
C21 C -0.4000(10) 0.7722(6) 0.9016(6) 0.0111(17) Uani 1 1 d .
C22 C -0.2526(11) 0.7307(7) 0.8958(6) 0.0169(19) Uani 1 1 d .
H22 H -0.1790 0.7672 0.8956 0.020 Uiso 1 1 calc R
C23 C -0.0412(9) 0.1758(6) 0.9552(6) 0.0097(16) Uani 1 1 d .
C24 C -0.4427(10) 0.8690(7) 0.9202(6) 0.0153(18) Uiso 1 1 d .

loop_
_atom_site_aniso_label
_atom_site_aniso_U_11
_atom_site_aniso_U_22
_atom_site_aniso_U_33
_atom_site_aniso_U_23
_atom_site_aniso_U_13
_atom_site_aniso_U_12
Tb1 0.0089(2) 0.0037(2) 0.0123(2) -0.00163(16) 0.00075(15) -0.00118(14)
Pd1 0.0107(3) 0.0097(3) 0.0125(4) -0.0001(3) 0.0009(3) -0.0030(2)
Pd2 0.0106(3) 0.0115(3) 0.0205(4) -0.0071(3) 0.0024(3) -0.0034(2)
Cl1 0.0123(10) 0.0237(11) 0.0178(11) -0.0010(9) -0.0034(8) -0.0054(8)
Cl2 0.0171(11) 0.0191(11) 0.0210(12) -0.0006(9) 0.0054(9) -0.0087(9)
Cl3 0.0121(10) 0.0204(11) 0.0398(15) -0.0148(11) 0.0066(10) -0.0035(8)
Cl4 0.0211(11) 0.0206(11) 0.0333(14) -0.0144(10) 0.0027(10) -0.0101(9)
O1 0.008(3) 0.012(3) 0.016(3) -0.001(2) 0.007(2) -0.005(2)
O2 0.010(3) 0.012(3) 0.019(3) -0.002(3) -0.003(3) 0.005(2)
O3 0.015(4) 0.036(4) 0.042(5) 0.022(4) -0.004(3) -0.015(3)
O4 0.023(4) 0.028(4) 0.014(4) 0.008(3) -0.004(3) -0.011(3)
O5 0.007(3) 0.013(3) 0.020(3) -0.003(3) 0.007(2) 0.001(2)
O6 0.019(3) 0.008(3) 0.030(4) -0.002(3) -0.001(3) -0.008(2)
O7 0.016(3) 0.015(3) 0.015(3) -0.011(3) 0.001(3) -0.006(2)
O8 0.013(3) 0.011(3) 0.021(3) -0.010(3) 0.005(3) 0.002(2)
O9 0.015(3) 0.020(3) 0.022(4) -0.007(3) 0.002(3) 0.003(3)
N1 0.013(3) 0.007(3) 0.010(4) 0.001(3) -0.002(3) -0.003(3)
N2 0.011(3) 0.009(3) 0.008(4) -0.001(3) 0.001(3) -0.002(3)
N3 0.012(4) 0.011(4) 0.024(4) -0.009(3) 0.005(3) -0.006(3)
N4 0.020(4) 0.019(4) 0.015(4) -0.008(3) 0.001(3) 0.000(3)
C1 0.016(4) 0.013(4) 0.017(5) -0.006(4) -0.008(4) 0.000(3)
C2 0.007(4) 0.009(4) 0.007(4) 0.001(3) -0.002(3) 0.003(3)
C3 0.012(4) 0.012(4) 0.022(5) -0.002(4) 0.011(4) -0.004(3)
C4 0.013(4) 0.015(4) 0.019(5) -0.008(4) -0.003(4) -0.007(3)
C5 0.017(4) 0.014(4) 0.008(4) -0.001(3) -0.001(3) -0.005(3)
C6 0.023(5) 0.010(4) 0.007(4) 0.003(3) -0.001(4) 0.003(3)
C7 0.009(4) 0.026(5) 0.013(5) -0.004(4) 0.005(3) -0.006(4)
C8 0.018(5) 0.009(4) 0.024(5) 0.002(4) -0.005(4) -0.004(3)
C9 0.022(5) 0.015(4) 0.017(5) -0.003(4) 0.009(4) -0.002(4)
C10 0.015(4) 0.011(4) 0.024(5) -0.007(4) 0.005(4) -0.005(3)
C11 0.019(4) 0.002(3) 0.009(4) 0.000(3) -0.001(3) -0.002(3)
C12 0.031(5) 0.017(5) 0.010(5) 0.000(4) -0.008(4) -0.005(4)
C14 0.007(4) 0.008(4) 0.008(4) -0.004(3) -0.001(3) 0.002(3)
C15 0.017(4) 0.019(5) 0.024(5) -0.012(4) 0.007(4) -0.006(4)
C16 0.011(4) 0.014(4) 0.027(5) -0.009(4) 0.007(4) 0.003(3)
C17 0.015(4) 0.010(4) 0.024(5) -0.009(4) 0.001(4) 0.003(3)
C18 0.025(5) 0.011(4) 0.010(4) -0.003(3) 0.004(4) -0.009(4)
C19 0.015(4) 0.018(5) 0.019(5) -0.007(4) 0.003(4) -0.008(4)
C20 0.019(5) 0.018(5) 0.030(6) -0.013(4) -0.001(4) -0.004(4)
C21 0.015(4) 0.008(4) 0.013(4) -0.006(3) 0.000(3) -0.004(3)
C22 0.022(5) 0.010(4) 0.019(5) -0.008(4) -0.006(4) 0.001(3)
C23 0.013(4) 0.011(4) 0.007(4) -0.004(3) 0.000(3) -0.004(3)

loop_
_atom_type_symbol
_atom_type_description
_atom_type_scat_dispersion_real
_atom_type_scat_dispersion_imag
_atom_type_scat_source
C C 0.0033 0.0016 'International Tables Vol C Tables 4.2.6.8 and 6.1.1.4'
H H 0.0000 0.0000 'International Tables Vol C Tables 4.2.6.8 and 6.1.1.4'
N N 0.0061 0.0033 'International Tables Vol C Tables 4.2.6.8 and 6.1.1.4'
O O 0.0106 0.0060 'International Tables Vol C Tables 4.2.6.8 and 6.1.1.4'
Cl Cl 0.1484 0.1585 'International Tables Vol C Tables 4.2.6.8 and 6.1.1.4'
Pd Pd -0.9988 1.0072 'International Tables Vol C Tables 4.2.6.8 and 6.1.1.4'
Tb Tb -0.1723 4.1537 'International Tables Vol C Tables 4.2.6.8 and 6.1.1.4'

loop_
_geom_angle_atom_site_label_1
_geom_angle_atom_site_label_2
_geom_angle_atom_site_label_3
_geom_angle
_geom_angle_site_symmetry_1
_geom_angle_site_symmetry_3
O1 Tb1 O6 146.3(3) . 2_557
O1 Tb1 O5 78.3(2) . .
O6 Tb1 O5 101.2(2) 2_557 .
O1 Tb1 O7 75.0(2) . 2_567
O6 Tb1 O7 138.3(2) 2_557 2_567
O5 Tb1 O7 76.9(2) . 2_567
O1 Tb1 O8 78.7(2) . 1_645
O6 Tb1 O8 80.4(2) 2_557 1_645
O5 Tb1 O8 138.8(2) . 1_645
O7 Tb1 O8 128.3(2) 2_567 1_645
O1 Tb1 O2 124.4(2) . 2_657
O6 Tb1 O2 74.8(2) 2_557 2_657
O5 Tb1 O2 144.7(2) . 2_657
O7 Tb1 O2 83.4(2) 2_567 2_657
O8 Tb1 O2 75.9(2) 1_645 2_657
O1 Tb1 O9 75.0(2) . .
O6 Tb1 O9 72.8(2) 2_557 .
O5 Tb1 O9 73.1(2) . .
O7 Tb1 O9 141.0(2) 2_567 .
O8 Tb1 O9 68.2(2) 1_645 .
O2 Tb1 O9 134.7(2) 2_657 .
O1 Tb1 O10 137.6(2) . .
O6 Tb1 O10 72.3(2) 2_557 .
O5 Tb1 O10 76.0(2) . .
O7 Tb1 O10 66.8(2) 2_567 .
O8 Tb1 O10 140.2(2) 1_645 .
O2 Tb1 O10 69.4(2) 2_657 .
O9 Tb1 O10 126.9(2) . .
N2 Pd1 N1 80.3(3) . .
N2 Pd1 Cl1 173.9(2) . .
N1 Pd1 Cl1 95.3(2) . .
N2 Pd1 Cl2 94.7(2) . .
N1 Pd1 Cl2 173.8(2) . .
Cl1 Pd1 Cl2 89.92(8) . .
N4 Pd2 N3 80.6(3) . .
N4 Pd2 Cl4 94.3(2) . .
N3 Pd2 Cl4 174.7(2) . .
N4 Pd2 Cl3 176.0(2) . .
N3 Pd2 Cl3 95.5(2) . .
Cl4 Pd2 Cl3 89.58(9) . .
C11 O1 Tb1 173.7(6) . .
C11 O2 Tb1 113.4(5) . 2_657
C23 O5 Tb1 130.1(5) . .
C23 O6 Tb1 169.6(6) . 2_557
C24 O7 Tb1 137.2(6) . 2_567
C24 O8 Tb1 139.5(6) . 1_465
C1 N1 C5 119.3(8) . .
C1 N1 Pd1 125.9(6) . .
C5 N1 Pd1 114.4(6) . .
C6 N2 C10 118.1(7) . .
C6 N2 Pd1 114.9(6) . .
C10 N2 Pd1 126.9(6) . .
C13 N3 C17 120.3(7) . .
C13 N3 Pd2 125.2(6) . .
C17 N3 Pd2 114.3(6) . .
C18 N4 C22 119.3(8) . .
C18 N4 Pd2 114.2(6) . .
C22 N4 Pd2 126.6(7) . .
N1 C1 C2 123.0(8) . .
C1 C2 C3 117.2(7) . .
C1 C2 C11 119.8(7) . .
C3 C2 C11 122.9(8) . .
C4 C3 C2 120.3(8) . .
C3 C4 C5 118.9(8) . .
N1 C5 C4 121.0(8) . .
N1 C5 C6 115.3(8) . .
C4 C5 C6 123.6(8) . .
N2 C6 C7 120.9(8) . .
N2 C6 C5 114.7(8) . .
C7 C6 C5 124.4(9) . .
C8 C7 C6 119.5(8) . .
C7 C8 C9 119.1(9) . .
C10 C9 C8 119.3(9) . .
C10 C9 C12 122.1(9) . .
C8 C9 C12 118.6(9) . .
C9 C10 N2 122.8(8) . .
O2 C11 O1 121.9(7) . .
O2 C11 C2 119.4(7) . .
O1 C11 C2 118.7(7) . .
O3 C12 O4 123.6(9) . .
O3 C12 C9 124.5(10) . .
O4 C12 C9 111.9(8) . .
N3 C13 C14 120.7(7) . .
C15 C14 C13 118.8(7) . .
C15 C14 C23 121.4(7) . .
C13 C14 C23 119.8(7) . .
C14 C15 C16 119.1(9) . .
C17 C16 C15 120.4(8) . .
N3 C17 C16 120.6(8) . .
N3 C17 C18 113.7(8) . .
C16 C17 C18 125.5(8) . .
N4 C18 C19 122.6(8) . .
N4 C18 C17 116.3(8) . .
C19 C18 C17 120.6(8) . .
C20 C19 C18 118.4(8) . .
C19 C20 C21 117.9(9) . .
C22 C21 C20 119.7(8) . .
C22 C21 C24 120.0(8) . .
C20 C21 C24 120.3(8) . .
N4 C22 C21 121.9(9) . .
O5 C23 O6 124.4(8) . .
O5 C23 C14 117.5(7) . .
O6 C23 C14 118.0(7) . .
O7 C24 O8 126.7(9) . .
O7 C24 C21 118.6(8) . .
O8 C24 C21 114.5(8) . .

loop_
_geom_bond_atom_site_label_1
_geom_bond_atom_site_label_2
_geom_bond_distance
_geom_bond_site_symmetry_2
Tb1 O1 2.298(6) .
Tb1 O6 2.305(6) 2_557
Tb1 O5 2.356(6) .
Tb1 O7 2.366(6) 2_567
Tb1 O8 2.370(6) 1_645
Tb1 O2 2.387(6) 2_657
Tb1 O9 2.486(7) .
Tb1 O10 2.506(6) .
Pd1 N2 2.016(7) .
Pd1 N1 2.031(7) .
Pd1 Cl1 2.289(2) .
Pd1 Cl2 2.293(2) .
Pd2 N4 2.015(8) .
Pd2 N3 2.037(7) .
Pd2 Cl4 2.288(2) .
Pd2 Cl3 2.292(2) .
O1 C11 1.294(10) .
O2 C11 1.224(11) .
O2 Tb1 2.387(6) 2_657
O3 C12 1.181(12) .
O4 C12 1.340(12) .
O5 C23 1.243(10) .
O6 C23 1.245(10) .
O6 Tb1 2.305(6) 2_557
O7 C24 1.197(11) .
O7 Tb1 2.366(6) 2_567
O8 C24 1.266(11) .
O8 Tb1 2.370(6) 1_465
N1 C1 1.324(11) .
N1 C5 1.356(11) .
N2 C6 1.359(12) .
N2 C10 1.366(12) .
N3 C13 1.339(11) .
N3 C17 1.359(11) .
N4 C18 1.340(12) .
N4 C22 1.349(11) .
C1 C2 1.379(12) .
C2 C3 1.406(11) .
C2 C11 1.477(11) .
C3 C4 1.359(13) .
C4 C5 1.391(12) .
C5 C6 1.461(12) .
C6 C7 1.422(12) .
C7 C8 1.358(13) .
C8 C9 1.411(13) .
C9 C10 1.357(13) .
C9 C12 1.468(13) .
C13 C14 1.406(11) .
C14 C15 1.382(12) .
C14 C23 1.505(11) .
C15 C16 1.381(12) .
C16 C17 1.366(13) .
C17 C18 1.479(12) .
C18 C19 1.423(13) .
C19 C20 1.374(13) .
C20 C21 1.443(12) .
C21 C22 1.368(12) .
C21 C24 1.533(12) .

loop_
_platon_squeeze_void_nr
_platon_squeeze_void_average_x
_platon_squeeze_void_average_y
_platon_squeeze_void_average_z
_platon_squeeze_void_volume
_platon_squeeze_void_count_electrons
1 -0.047 0.000 0.500 608.5 102.6
